data_4345024
loop_
_publ_author_name
'Aranda, Miguel A. G.'
'Attfield, J. Paul'
'Bruque, Sebastian'
'Martinez-Lara, Maria'

_publ_section_title
;
 Order and disorder of vanadyl chains: crystal structures of Vanadyl
 difydrogen arsenate (VO(H2AsO4)2) and the lithium derivative Li4VO(AsO4)2
;
_journal_name_full 'Inorganic Chemistry'
_journal_page_first 1045
_journal_page_last 1049
_journal_paper_doi 10.1021/ic00032a023
_journal_volume 31
_journal_year 1992
_chemical_formula_sum 'As2 Li4 O9 V'
_chemical_formula_weight 372.543
_space_group_IT_number 130
_symmetry_cell_setting tetragonal
_symmetry_Int_Tables_number 130
_symmetry_space_group_name_Hall '-P 4a 2ac'
_symmetry_space_group_name_H-M 'P 4/n c c :2'
_cell_angle_alpha 90.
_cell_angle_beta 90.
_cell_angle_gamma 90.
_cell_formula_units_Z 4
_cell_length_a 9.0293(2)
_cell_length_b 9.0293(2)
_cell_length_c 9.0053(4)
_cell_volume 734.19(4)
_diffrn_ambient_temperature 292
_diffrn_radiation_probe x-ray
_diffrn_radiation_type CuK\a
_diffrn_radiation_wavelength 1.54184
_exptl_absorpt_coefficient_mu 21.705
_exptl_crystal_density_diffrn 3.370
_exptl_crystal_F_000 692
_pd_proc_ls_prof_R_factor 0.104
_pd_proc_ls_prof_wR_factor 0.138
_refine_ls_number_parameters 32
_refine_ls_number_reflns 557
_refine_ls_R_Fsqd_factor 0.093
_cod_data_source_file Inorg.-Chem-1992-31-1045-1049-2.cif
_cod_data_source_block Li4VO(AsO4)2
_cod_original_cell_volume 734.19(5)
_cod_original_sg_symbol_H-M 'P 4/n c c'
_cod_database_code 4345024

loop_
_symmetry_equiv_pos_site_id
_symmetry_equiv_pos_as_xyz
1 x,y,z
2 1/2-y,x,z
3 1/2-x,1/2-y,z
4 y,1/2-x,z
5 1/2+x,-y,1/2-z
6 1/2+y,1/2+x,1/2-z
7 -x,1/2+y,1/2-z
8 -y,-x,1/2-z
9 -x,-y,-z
10 1/2+y,-x,-z
11 1/2+x,1/2+y,-z
12 -y,1/2+x,-z
13 1/2-x,y,1/2+z
14 1/2-y,1/2-x,1/2+z
15 x,1/2-y,1/2+z
16 y,x,1/2+z

loop_
_atom_site_label
_atom_site_type_symbol
_atom_site_thermal_displace_type
_atom_site_fract_x
_atom_site_fract_y
_atom_site_fract_z
_atom_site_occupancy
_atom_site_U_iso_or_equiv
_atom_site_calc_flag
_atom_site_refinement_flags
_atom_site_disorder_assembly
_atom_site_disorder_group
As As Uiso -0.0530(2) 0.0530(2) 0.25000 1.000 0.81(5) . . . .
V1 V Uiso 0.25000 0.25000 0.2130(10) 0.652(8) 1.8(3) . . . .
O1 O Uiso 0.1363(9) 0.0742(9) 0.2770(10) 1.000 1.2(3) . . . .
V2 V Uiso 0.25000 0.25000 0.341(2) 0.352(8) 1.8(3) . . . .
O2 O Uiso 0.873(2) 0.120(2) 0.0949(9) 1.000 2.6(3) . . . .
O3 O Uiso 0.25000 0.25000 0.0260(10) 1.000 3.6(7) . . . .
Li Li Uiso 0.116(2) -0.167(2) 0.1040(10) 1.000 7(2) . . . .

loop_
_geom_angle_atom_site_label_1
_geom_angle_atom_site_label_2
_geom_angle_atom_site_label_3
_geom_angle
_geom_angle_site_symmetry_1
_geom_angle_site_symmetry_2
_geom_angle_site_symmetry_3
_geom_angle_publ_flag
O1 As O2 118.2(7) . . 1_455 yes
O1 As O1 103.7(4) . . 8_555 yes
O1 As O2 101.3(7) . . 8_565 yes
O1 As O2 101.3(7) 8_555 . 1_455 yes
O2 As O2 114.4(8) 1_455 . 8_565 yes
O1 As O2 118.2(7) 8_555 . 8_565 yes
O1 V1 O3 107.0(4) . . . yes
O1 V1 O1 85.1(4) . . 2_555 yes
O1 V1 O1 146.1(6) . . 3_555 yes
O1 V1 O1 85.1(4) . . 4_555 yes
O1 V1 O3 107.0(4) 2_555 . . yes
O1 V1 O3 107.0(4) 3_555 . . yes
O1 V1 O3 107.0(4) 4_555 . . yes
O1 V1 O1 85.1(4) 2_555 . 3_555 yes
O1 V1 O1 146.1(6) 2_555 . 4_555 yes
O1 V1 O1 85.1(4) 3_555 . 4_555 yes
O1 V2 O1 146.1(11) 2_555 . 4_555 yes
O1 V2 O3 107.0(6) 2_555 . 13_555 yes
O1 V2 O1 85.1(4) . . 2_555 yes
O1 V2 O1 146.1(11) . . 3_555 yes
O1 V2 O1 85.1(4) . . 4_555 yes
O1 V2 O3 107.0(6) . . 13_555 yes
O1 V2 O1 85.1(4) 2_555 . 3_555 yes
O1 V2 O3 107.0(6) 3_555 . 13_555 yes
O1 V2 O3 107.0(6) 4_555 . 13_555 yes
O1 V2 O1 85.1(4) 3_555 . 4_555 yes
As O1 V1 124.0(5) . . . yes
As O1 V2 129.8(5) . . . yes

loop_
_geom_bond_atom_site_label_1
_geom_bond_atom_site_label_2
_geom_bond_distance
_geom_bond_site_symmetry_1
_geom_bond_site_symmetry_2
_geom_bond_publ_flag
As O1 1.737(8) . . yes
As O2 1.662(12) . 1_455 yes
As O1 1.737(8) . 8_555 yes
As O2 1.662(12) . 8_565 yes
V1 O1 1.976(9) . . yes
V1 O3 1.684(13) . . yes
V1 O1 1.976(9) . 2_555 yes
V1 O1 1.976(9) . 3_555 yes
V1 O1 1.976(9) . 4_555 yes
V2 O1 1.976(10) . . yes
V2 O1 1.976(10) . 2_555 yes
V2 O1 1.976(10) . 3_555 yes
V2 O1 1.976(10) . 4_555 yes
V2 O3 1.67(2) . 13_555 yes

loop_
_geom_torsion_atom_site_label_1
_geom_torsion_atom_site_label_2
_geom_torsion_atom_site_label_3
_geom_torsion_atom_site_label_4
_geom_torsion
_geom_torsion_site_symmetry_1
_geom_torsion_site_symmetry_2
_geom_torsion_site_symmetry_3
_geom_torsion_site_symmetry_4
_geom_torsion_publ_flag
O2 As O1 V1 35.8(9) 1_455 . . . no
O1 As O1 V1 146.9(6) 8_555 . . . no
O2 As O1 V1 -90.1(8) 8_565 . . . no
O3 V1 O1 As -67.6(6) . . . . no
O1 V1 O1 As -173.8(6) 2_555 . . . no
O1 V1 O1 As 112.5(7) 3_555 . . . no
O1 V1 O1 As 38.7(7) 4_555 . . . no
